data_2240690
loop_
_publ_author_name
'Liu, Yan'
'Xu, Liu-Yang'
'Zhang, Hong-Tao'

_publ_section_title
;
 Crystal structure of
 <i>catena</i>-poly[[[aquabis(1<i>H</i>-imidazole-\k<i>N</i>^3^)copper(II)]-\m-3-({4-[(2-carboxylatoethyl)carbamoyl]phenyl}formamido)propanoato-\k^2^<i>O</i>:<i>O</i>']
 dihydrate]
;
_journal_coeditor_code XU5844
_journal_issue 5
_journal_name_full 'Acta Crystallographica Section E'
_journal_page_first m108
_journal_page_last m109
_journal_paper_doi 10.1107/S205698901500626X
_journal_volume 71
_journal_year 2015
_chemical_formula_iupac '[Cu (C14 H14 N2 O6)(C3 H4 N2)2 (H2 O)] , 2H2 O'
_chemical_formula_moiety 'C20 H24 Cu N6 O7, 2(H2 O)'
_chemical_formula_sum 'C20 H28 Cu N6 O9'
_chemical_formula_weight 560.02
_chemical_name_systematic
;
<i>catena</i>-Poly[[[aquabis(1<i>H</i>-imidazole-\k<i>N</i>^3^)copper(II)]-\
\m-3-({4-[(2-carboxylatoethyl)carbamoyl]phenyl}formamido)propanoato-\
\k^2^<i>O</i>:<i>O</i>'] dihydrate]
;
_space_group_IT_number 15
_symmetry_cell_setting monoclinic
_symmetry_space_group_name_Hall '-C 2yc'
_symmetry_space_group_name_H-M 'C 1 2/c 1'
_cell_angle_alpha 90.00
_cell_angle_beta 115.855(2)
_cell_angle_gamma 90.00
_cell_formula_units_Z 4
_cell_length_a 27.752(5)
_cell_length_b 5.5793(9)
_cell_length_c 17.302(3)
_cell_measurement_reflns_used 1477
_cell_measurement_temperature 298(2)
_cell_measurement_theta_max 20.72
_cell_measurement_theta_min 2.40
_cell_volume 2410.8(7)
_computing_cell_refinement
;
SAINT (Bruker, 2004)
;
_computing_data_collection
;
APEX2 (Bruker, 2004)
;
_computing_data_reduction
;
SAINT (Bruker, 2004)
;
_computing_molecular_graphics
;
DIAMOND (Brandenburg, 2008)
;
_computing_publication_material
;
SHELXTL (Sheldrick, 2008)
;
_computing_structure_refinement
;
SHELXTL (Sheldrick, 2008)
;
_computing_structure_solution
;
SHELXTL (Sheldrick, 2008)
;
_diffrn_ambient_temperature 298(2)
_diffrn_measured_fraction_theta_full 0.996
_diffrn_measured_fraction_theta_max 0.996
_diffrn_measurement_device_type 'Bruker SMART APEXII CCD area-detector'
_diffrn_measurement_method 'phi and omega scans'
_diffrn_radiation_monochromator graphite
_diffrn_radiation_source 'fine-focus sealed tube'
_diffrn_radiation_type MoK\a
_diffrn_radiation_wavelength 0.71073
_diffrn_reflns_av_R_equivalents 0.0814
_diffrn_reflns_av_sigmaI/netI 0.0849
_diffrn_reflns_limit_h_max 36
_diffrn_reflns_limit_h_min -35
_diffrn_reflns_limit_k_max 7
_diffrn_reflns_limit_k_min -7
_diffrn_reflns_limit_l_max 22
_diffrn_reflns_limit_l_min -22
_diffrn_reflns_number 9928
_diffrn_reflns_theta_full 27.53
_diffrn_reflns_theta_max 27.53
_diffrn_reflns_theta_min 1.63
_exptl_absorpt_coefficient_mu 0.969
_exptl_absorpt_correction_T_max 0.9577
_exptl_absorpt_correction_T_min 0.9274
_exptl_absorpt_correction_type multi-scan
_exptl_absorpt_process_details
;
(SADABS; Bruker, 2004)
;
_exptl_crystal_colour blue
_exptl_crystal_density_diffrn 1.543
_exptl_crystal_density_method 'not measured'
_exptl_crystal_description block
_exptl_crystal_F_000 1164
_exptl_crystal_size_max 0.08
_exptl_crystal_size_mid 0.07
_exptl_crystal_size_min 0.05
_refine_diff_density_max 0.583
_refine_diff_density_min -0.362
_refine_ls_goodness_of_fit_ref 0.986
_refine_ls_hydrogen_treatment constr
_refine_ls_matrix_type full
_refine_ls_number_parameters 165
_refine_ls_number_reflns 2775
_refine_ls_number_restraints 0
_refine_ls_restrained_S_all 0.986
_refine_ls_R_factor_all 0.1113
_refine_ls_R_factor_gt 0.0526
_refine_ls_shift/su_max 0.000
_refine_ls_shift/su_mean 0.000
_refine_ls_structure_factor_coef Fsqd
_refine_ls_weighting_details 'calc w=1/[\s^2^(Fo^2^)+(0.0621P)^2^+0.0000P] where P=(Fo^2^+2Fc^2^)/3'
_refine_ls_weighting_scheme calc
_refine_ls_wR_factor_gt 0.1144
_refine_ls_wR_factor_ref 0.1391
_reflns_number_gt 1632
_reflns_number_total 2775
_reflns_threshold_expression >2sigma(I)
_cod_data_source_file xu5844sup1.cf
_cod_data_source_block I
_cod_original_sg_symbol_H-M 'C 2/c'
_cod_database_code 2240690
_cod_database_fobs_code 2240690

loop_
_symmetry_equiv_pos_as_xyz
'x, y, z'
'-x, y, -z+1/2'
'x+1/2, y+1/2, z'
'-x+1/2, y+1/2, -z+1/2'
'-x, -y, -z'
'x, -y, z-1/2'
'-x+1/2, -y+1/2, -z'
'x+1/2, -y+1/2, z-1/2'

loop_
_atom_site_type_symbol
_atom_site_label
_atom_site_fract_x
_atom_site_fract_y
_atom_site_fract_z
_atom_site_U_iso_or_equiv
_atom_site_adp_type
_atom_site_calc_flag
_atom_site_refinement_flags
_atom_site_occupancy
_atom_site_symmetry_multiplicity
C C1 0.44842(17) 0.1862(8) 0.5751(3) 0.0456(11) Uani d . 1 1
C C2 0.42650(18) 0.2325(8) 0.4802(2) 0.0498(11) Uani d . 1 1
H H2A 0.3936 0.1421 0.4512 0.060 Uiso calc R 1 1
H H2B 0.4519 0.1722 0.4603 0.060 Uiso calc R 1 1
C C3 0.41500(19) 0.4960(9) 0.4541(3) 0.0560(12) Uani d . 1 1
H H3A 0.4483 0.5854 0.4803 0.067 Uiso calc R 1 1
H H3B 0.4018 0.5081 0.3923 0.067 Uiso calc R 1 1
C C4 0.32380(18) 0.5588(8) 0.4379(3) 0.0494(11) Uani d . 1 1
C C5 0.28700(17) 0.6644(8) 0.4710(3) 0.0473(11) Uani d . 1 1
C C6 0.29707(18) 0.8736(8) 0.5187(3) 0.0516(11) Uani d . 1 1
H H6 0.3285 0.9585 0.5317 0.062 Uiso calc R 1 1
C C7 0.26074(18) 0.9564(8) 0.5468(3) 0.0520(12) Uani d . 1 1
H H7 0.2682 1.0972 0.5787 0.062 Uiso calc R 1 1
C C8 0.38648(18) 0.5107(8) 0.6976(3) 0.0516(11) Uani d . 1 1
H H8 0.3900 0.6493 0.6707 0.062 Uiso calc R 1 1
C C9 0.34147(18) 0.4422(9) 0.7033(3) 0.0553(12) Uani d . 1 1
H H9 0.3090 0.5235 0.6825 0.066 Uiso calc R 1 1
C C10 0.40408(18) 0.1793(8) 0.7653(3) 0.0494(11) Uani d . 1 1
H H10 0.4216 0.0426 0.7951 0.059 Uiso calc R 1 1
Cu Cu1 0.5000 0.36573(12) 0.7500 0.0343(2) Uani d S 1 2
N N1 0.37603(14) 0.6062(6) 0.4788(2) 0.0509(9) Uani d . 1 1
H H1 0.3872 0.7051 0.5211 0.061 Uiso calc R 1 1
N N2 0.42632(12) 0.3451(6) 0.73776(19) 0.0404(8) Uani d . 1 1
N N3 0.35351(14) 0.2310(7) 0.7454(2) 0.0526(10) Uani d . 1 1
H H3 0.3320 0.1446 0.7573 0.063 Uiso calc R 1 1
O O1 0.47315(11) 0.3567(5) 0.62383(16) 0.0461(7) Uani d . 1 1
O O2 0.43997(16) -0.0138(6) 0.59984(19) 0.0772(11) Uani d . 1 1
O O3 0.30600(12) 0.4261(6) 0.3745(2) 0.0640(9) Uani d . 1 1
O O4 0.5000 0.7658(7) 0.7500 0.0613(13) Uani d S 1 2
H H4 0.5172 0.8147 0.7992 0.092 Uiso calc R 1 1
O O5 0.28059(12) -0.0023(6) 0.7868(2) 0.0658(9) Uani d . 1 1
H H5A 0.2944 -0.1316 0.8131 0.079 Uiso d R 1 1
H H5B 0.2528 -0.0347 0.7410 0.079 Uiso d R 1 1

loop_
_atom_site_aniso_label
_atom_site_aniso_U_11
_atom_site_aniso_U_22
_atom_site_aniso_U_33
_atom_site_aniso_U_12
_atom_site_aniso_U_13
_atom_site_aniso_U_23
C1 0.047(3) 0.047(3) 0.033(2) 0.009(2) 0.009(2) -0.002(2)
C2 0.057(3) 0.049(3) 0.034(2) 0.007(2) 0.011(2) -0.002(2)
C3 0.053(3) 0.068(3) 0.043(3) 0.002(2) 0.017(2) 0.006(2)
C4 0.050(3) 0.047(3) 0.038(2) 0.004(2) 0.006(2) 0.005(2)
C5 0.051(3) 0.039(3) 0.037(2) 0.002(2) 0.006(2) -0.0019(19)
C6 0.046(3) 0.045(3) 0.049(3) -0.005(2) 0.007(2) -0.002(2)
C7 0.055(3) 0.039(3) 0.046(3) -0.002(2) 0.008(2) -0.006(2)
C8 0.049(3) 0.057(3) 0.048(3) 0.007(2) 0.020(2) 0.009(2)
C9 0.036(3) 0.068(3) 0.056(3) 0.007(2) 0.015(2) 0.005(3)
C10 0.047(3) 0.050(3) 0.048(3) 0.003(2) 0.018(2) 0.000(2)
Cu1 0.0316(4) 0.0344(4) 0.0312(4) 0.000 0.0084(3) 0.000
N1 0.049(2) 0.052(2) 0.042(2) -0.0002(19) 0.0110(18) -0.0060(17)
N2 0.0350(19) 0.047(2) 0.0358(18) -0.0022(17) 0.0122(15) 0.0007(16)
N3 0.041(2) 0.063(3) 0.054(2) -0.0093(19) 0.0211(19) -0.006(2)
O1 0.0432(17) 0.0548(18) 0.0342(15) -0.0116(15) 0.0112(13) -0.0034(14)
O2 0.116(3) 0.040(2) 0.0441(19) 0.000(2) 0.0056(19) 0.0014(16)
O3 0.058(2) 0.061(2) 0.054(2) -0.0011(17) 0.0068(17) -0.0206(16)
O4 0.075(3) 0.038(2) 0.040(2) 0.000 -0.004(2) 0.000
O5 0.052(2) 0.063(2) 0.069(2) -0.0075(17) 0.0134(17) 0.0111(18)

loop_
_atom_type_symbol
_atom_type_description
_atom_type_scat_dispersion_real
_atom_type_scat_dispersion_imag
_atom_type_scat_source
C C 0.0033 0.0016 'International Tables Vol C Tables 4.2.6.8 and 6.1.1.4'
Cu Cu 0.3201 1.2651 'International Tables Vol C Tables 4.2.6.8 and 6.1.1.4'
N N 0.0061 0.0033 'International Tables Vol C Tables 4.2.6.8 and 6.1.1.4'
O O 0.0106 0.0060 'International Tables Vol C Tables 4.2.6.8 and 6.1.1.4'
H H 0.0000 0.0000 'International Tables Vol C Tables 4.2.6.8 and 6.1.1.4'

loop_
_geom_angle_atom_site_label_1
_geom_angle_atom_site_label_2
_geom_angle_atom_site_label_3
_geom_angle_site_symmetry_1
_geom_angle_site_symmetry_3
_geom_angle
O2 C1 O1 . . 124.9(4)
O2 C1 C2 . . 118.7(4)
O1 C1 C2 . . 116.4(4)
C1 C2 C3 . . 114.9(4)
C1 C2 H2A . . 108.5
C3 C2 H2A . . 108.5
C1 C2 H2B . . 108.5
C3 C2 H2B . . 108.5
H2A C2 H2B . . 107.5
N1 C3 C2 . . 113.8(4)
N1 C3 H3A . . 108.8
C2 C3 H3A . . 108.8
N1 C3 H3B . . 108.8
C2 C3 H3B . . 108.8
H3A C3 H3B . . 107.7
O3 C4 N1 . . 120.7(4)
O3 C4 C5 . . 120.1(4)
N1 C4 C5 . . 119.1(4)
C6 C5 C7 . 7_566 117.6(4)
C6 C5 C4 . . 124.5(4)
C7 C5 C4 7_566 . 117.9(4)
C7 C6 C5 . . 120.3(4)
C7 C6 H6 . . 119.8
C5 C6 H6 . . 119.8
C6 C7 C5 . 7_566 122.1(4)
C6 C7 H7 . . 119.0
C5 C7 H7 7_566 . 119.0
C9 C8 N2 . . 109.8(4)
C9 C8 H8 . . 125.1
N2 C8 H8 . . 125.1
N3 C9 C8 . . 105.5(4)
N3 C9 H9 . . 127.3
C8 C9 H9 . . 127.3
N2 C10 N3 . . 111.4(4)
N2 C10 H10 . . 124.3
N3 C10 H10 . . 124.3
N2 Cu1 N2 2_656 . 173.3(2)
N2 Cu1 O1 2_656 2_656 90.35(12)
N2 Cu1 O1 . 2_656 89.48(12)
N2 Cu1 O1 2_656 . 89.48(12)
N2 Cu1 O1 . . 90.35(11)
O1 Cu1 O1 2_656 . 177.09(18)
N2 Cu1 O4 2_656 . 93.36(10)
N2 Cu1 O4 . . 93.36(10)
O1 Cu1 O4 2_656 . 91.46(9)
O1 Cu1 O4 . . 91.46(9)
C4 N1 C3 . . 122.3(4)
C4 N1 H1 . . 118.8
C3 N1 H1 . . 118.8
C10 N2 C8 . . 104.8(4)
C10 N2 Cu1 . . 129.4(3)
C8 N2 Cu1 . . 125.8(3)
C10 N3 C9 . . 108.5(4)
C10 N3 H3 . . 125.8
C9 N3 H3 . . 125.8
C1 O1 Cu1 . . 126.4(3)
Cu1 O4 H4 . . 109.5
H5A O5 H5B . . 109.5

loop_
_geom_bond_atom_site_label_1
_geom_bond_atom_site_label_2
_geom_bond_site_symmetry_2
_geom_bond_distance
_geom_bond_publ_flag
C1 O2 . 1.253(5) ?
C1 O1 . 1.259(5) ?
C1 C2 . 1.503(5) ?
C2 C3 . 1.531(6) ?
C2 H2A . 0.9700 ?
C2 H2B . 0.9700 ?
C3 N1 . 1.460(5) ?
C3 H3A . 0.9700 ?
C3 H3B . 0.9700 ?
C4 O3 . 1.234(5) ?
C4 N1 . 1.333(5) ?
C4 C5 . 1.492(6) ?
C5 C6 . 1.386(6) ?
C5 C7 7_566 1.396(6) ?
C6 C7 . 1.377(6) ?
C6 H6 . 0.9300 ?
C7 C5 7_566 1.396(6) ?
C7 H7 . 0.9300 ?
C8 C9 . 1.350(6) ?
C8 N2 . 1.374(5) ?
C8 H8 . 0.9300 ?
C9 N3 . 1.348(6) ?
C9 H9 . 0.9300 ?
C10 N2 . 1.312(5) ?
C10 N3 . 1.323(5) ?
C10 H10 . 0.9300 ?
Cu1 N2 2_656 1.965(3) ?
Cu1 N2 . 1.965(3) yes
Cu1 O1 2_656 1.976(3) ?
Cu1 O1 . 1.976(3) yes
Cu1 O4 . 2.232(4) yes
N1 H1 . 0.8600 ?
N3 H3 . 0.8600 ?
O4 H4 . 0.8200 ?
O5 H5A . 0.8500 ?
O5 H5B . 0.8500 ?

loop_
_geom_hbond_atom_site_label_D
_geom_hbond_atom_site_label_H
_geom_hbond_atom_site_label_A
_geom_hbond_site_symmetry_A
_geom_hbond_distance_DH
_geom_hbond_distance_HA
_geom_hbond_distance_DA
_geom_hbond_angle_DHA
_geom_hbond_publ_flag
N1 H1 O2 1_565 0.86 2.17 2.965(5) 153 yes
N3 H3 O5 . 0.86 1.90 2.751(5) 172 yes
O4 H4 O2 2_666 0.82 1.89 2.695(4) 167 yes
O5 H5A O3 6_556 0.85 1.91 2.731(4) 163 yes
O5 H5B O3 7_556 0.85 2.04 2.810(4) 149 yes
C3 H3B Cg1 4_564 0.93 2.75 3.692(5) 164 yes
